data_4504671
loop_
_publ_author_name
'Shin, Dong Mok'
'Lee, In Su'
'Chung, Young Keun'

_publ_section_title
;
 Rational Synthesis and Characterization of Robust Microporous
 Metal&#x2212;Organic Frameworks with Base Functionality
;
_journal_issue 5
_journal_name_full 'Crystal Growth &amp; Design'
_journal_page_first 1059
_journal_paper_doi 10.1021/cg0504399
_journal_volume 6
_journal_year 2006
_chemical_formula_sum 'C38 H46 Co2 N14 O4 S4'
_chemical_formula_weight 1008.99
_chemical_name_systematic
; 
 ? 
;
_space_group_IT_number 2
_symmetry_cell_setting triclinic
_symmetry_space_group_name_Hall '-P 1'
_symmetry_space_group_name_H-M 'P -1'
_atom_sites_solution_hydrogens geom
_atom_sites_solution_primary direct
_atom_sites_solution_secondary difmap
_audit_creation_method SHELXL-97
_cell_angle_alpha 86.8385(15)
_cell_angle_beta 72.350(2)
_cell_angle_gamma 78.4268(15)
_cell_formula_units_Z 1
_cell_length_a 9.2868(4)
_cell_length_b 10.3422(4)
_cell_length_c 13.2609(5)
_cell_measurement_reflns_used 2855
_cell_measurement_temperature 293(2)
_cell_measurement_theta_max 27.485
_cell_measurement_theta_min 0.998
_cell_volume 1189.00(8)
_computing_cell_refinement 'HKL Scalepack (Otwinowski & Minor 1997)'
_computing_data_collection 'Collect (Nonius BV, 1997-2000)'
_computing_data_reduction 'HKL Denzo and Scalepack (Otwinowski & Minor 1997)'
_computing_structure_refinement 'SHELXL-97 (Sheldrick, 1997)'
_computing_structure_solution 'SHELXS-97 (Sheldrick, 1990)'
_diffrn_ambient_temperature 293(2)
_diffrn_detector_area_resol_mean 9
_diffrn_measured_fraction_theta_full 0.987
_diffrn_measured_fraction_theta_max 0.987
_diffrn_measurement_device '95mm CCD camera on \k-goniostat'
_diffrn_measurement_device_type KappaCCD
_diffrn_measurement_method CCD
_diffrn_radiation_monochromator 'horizonally mounted graphite crystal'
_diffrn_radiation_source 'fine-focus sealed tube'
_diffrn_radiation_type MoK\a
_diffrn_radiation_wavelength 0.71073
_diffrn_reflns_av_R_equivalents 0.0258
_diffrn_reflns_av_sigmaI/netI 0.1062
_diffrn_reflns_limit_h_max 12
_diffrn_reflns_limit_h_min -10
_diffrn_reflns_limit_k_max 11
_diffrn_reflns_limit_k_min -13
_diffrn_reflns_limit_l_max 17
_diffrn_reflns_limit_l_min -16
_diffrn_reflns_number 7485
_diffrn_reflns_theta_full 27.47
_diffrn_reflns_theta_max 27.47
_diffrn_reflns_theta_min 3.37
_exptl_absorpt_coefficient_mu 0.927
_exptl_absorpt_correction_type none
_exptl_crystal_colour orange
_exptl_crystal_density_diffrn 1.409
_exptl_crystal_density_method 'not measured'
_exptl_crystal_description block
_exptl_crystal_F_000 522
_exptl_crystal_size_max 0.3
_exptl_crystal_size_mid 0.2
_exptl_crystal_size_min 0.2
_refine_diff_density_max 0.342
_refine_diff_density_min -0.296
_refine_diff_density_rms 0.052
_refine_ls_extinction_method none
_refine_ls_goodness_of_fit_ref 0.908
_refine_ls_hydrogen_treatment mixed
_refine_ls_matrix_type full
_refine_ls_number_parameters 287
_refine_ls_number_reflns 5376
_refine_ls_number_restraints 0
_refine_ls_restrained_S_all 0.908
_refine_ls_R_factor_all 0.1090
_refine_ls_R_factor_gt 0.0416
_refine_ls_shift/su_max 0.000
_refine_ls_shift/su_mean 0.000
_refine_ls_structure_factor_coef Fsqd
_refine_ls_weighting_details 'calc w=1/[\s^2^(Fo^2^)+(0.0374P)^2^+0.0000P] where P=(Fo^2^+2Fc^2^)/3'
_refine_ls_weighting_scheme calc
_refine_ls_wR_factor_gt 0.0899
_refine_ls_wR_factor_ref 0.0989
_reflns_number_gt 2667
_reflns_number_total 5376
_reflns_threshold_expression >2sigma(I)
_cod_data_source_file cg0504399si20050824_103352.cif
_cod_data_source_block compound_1
_cod_depositor_comments
;
The following automatic conversions were performed:

'_symmetry_cell_setting' value 'Triclinic' changed to 'triclinic'
according to /home/saulius/struct/CIF-dictionaries/cif_core.dic
dictionary named 'cif_core.dic' version 2.4.1 from 2010-06-29.

Automatic conversion script
Id: cif_fix_values 1715 2011-07-08 13:25:40Z adriana 
;
_cod_original_sg_symbol_H-M P-1
_cod_database_code 4504671

loop_
_symmetry_equiv_pos_as_xyz
'x, y, z'
'-x, -y, -z'

loop_
_atom_site_label
_atom_site_type_symbol
_atom_site_fract_x
_atom_site_fract_y
_atom_site_fract_z
_atom_site_U_iso_or_equiv
_atom_site_adp_type
_atom_site_occupancy
_atom_site_symmetry_multiplicity
_atom_site_calc_flag
_atom_site_refinement_flags
_atom_site_disorder_assembly
_atom_site_disorder_group
Co1A Co 0.5000 0.0000 0.0000 0.04227(17) Uani 1 2 d S . .
S1A S 0.83415(12) -0.34961(10) 0.11586(7) 0.0941(4) Uani 1 1 d . . .
O1A O 0.6273(2) 0.11314(19) 0.05676(14) 0.0557(5) Uani 1 1 d . . .
N1A N 0.3451(2) -0.0097(2) 0.15854(15) 0.0469(6) Uani 1 1 d . B .
N2A N 0.6378(3) -0.1741(2) 0.02823(16) 0.0501(6) Uani 1 1 d . . .
N3A N 0.8289(3) 0.1426(3) 0.10913(19) 0.0646(7) Uani 1 1 d . . .
C1A C 0.2948(3) 0.0936(3) 0.2257(2) 0.0549(8) Uani 1 1 d . . .
H1A H 0.3295 0.1719 0.2039 0.066 Uiso 1 1 calc R A 1
N2AC N 0.1924(3) 0.0878(3) 0.32692(19) 0.0601(8) Uani 0.25 1 d P B 1
C2A C 0.1924(3) 0.0878(3) 0.32692(19) 0.0601(8) Uani 0.75 1 d P B 2
H2A H 0.1590 0.1609 0.3718 0.072 Uiso 0.75 1 calc PR B 2
C3A C 0.1420(3) -0.0286(3) 0.3587(2) 0.0554(8) Uani 1 1 d . . .
N4AC N 0.1922(3) -0.1327(3) 0.2917(2) 0.0558(8) Uani 0.25 1 d P B 1
C4A C 0.1922(3) -0.1327(3) 0.2917(2) 0.0558(8) Uani 0.75 1 d P B 2
H4A H 0.1597 -0.2123 0.3117 0.067 Uiso 0.75 1 calc PR B 2
C5A C 0.2914(3) -0.1186(3) 0.1944(2) 0.0559(8) Uani 1 1 d . . .
H5A H 0.3243 -0.1912 0.1490 0.067 Uiso 1 1 calc R B 1
C6A C 0.0331(3) -0.0458(3) 0.4656(2) 0.0593(8) Uani 1 1 d . . .
H6A H 0.0118 -0.1297 0.4832 0.071 Uiso 1 1 calc R . .
C7A C 0.7182(3) -0.2473(3) 0.0654(2) 0.0520(8) Uani 1 1 d . . .
C8A C 0.7363(4) 0.0724(3) 0.0920(2) 0.0610(8) Uani 1 1 d . . .
H8A H 0.7544 -0.0169 0.1080 0.073 Uiso 1 1 calc R . .
C9A C 0.8031(5) 0.2842(4) 0.0896(3) 0.1188(15) Uani 1 1 d . . .
H9A1 H 0.8748 0.3024 0.0237 0.178 Uiso 1 1 calc R . .
H9A2 H 0.8174 0.3295 0.1460 0.178 Uiso 1 1 calc R . .
H9A3 H 0.6999 0.3139 0.0862 0.178 Uiso 1 1 calc R . .
C10A C 0.9541(4) 0.0880(4) 0.1505(3) 0.1075(13) Uani 1 1 d . . .
H10A H 0.9506 -0.0026 0.1692 0.161 Uiso 1 1 calc R . .
H10B H 0.9453 0.1370 0.2121 0.161 Uiso 1 1 calc R . .
H10C H 1.0500 0.0929 0.0978 0.161 Uiso 1 1 calc R . .
Co1B Co 1.0000 0.5000 0.5000 0.04072(17) Uani 1 2 d S . .
S1B S 0.66396(13) 0.29192(13) 0.38114(8) 0.1068(4) Uani 1 1 d . . .
O1B O 0.8543(2) 0.67033(18) 0.45831(13) 0.0532(5) Uani 1 1 d . . .
N1B N 1.1507(2) 0.4855(2) 0.33562(15) 0.0478(6) Uani 1 1 d . D .
N2B N 0.8713(3) 0.3786(2) 0.46273(17) 0.0509(6) Uani 1 1 d . . .
N3B N 0.6661(3) 0.7821(3) 0.39322(18) 0.0599(7) Uani 1 1 d . . .
C1B C 1.2994(3) 0.4952(3) 0.3097(2) 0.0642(9) Uani 1 1 d . . .
H1B H 1.3410 0.5016 0.3643 0.077 Uiso 1 1 calc R C 1
N2BC N 1.3925(3) 0.4963(3) 0.2097(2) 0.0618(8) Uani 0.25 1 d P D 1
C2B C 1.3925(3) 0.4963(3) 0.2097(2) 0.0618(8) Uani 0.75 1 d P D 2
H2B H 1.4939 0.5059 0.1967 0.074 Uiso 0.75 1 calc PR D 2
C3B C 1.3368(3) 0.4832(3) 0.1279(2) 0.0543(8) Uani 1 1 d . . .
N4BC N 1.1854(3) 0.4702(3) 0.15080(19) 0.0659(9) Uani 0.25 1 d P D 1
C4B C 1.1854(3) 0.4702(3) 0.15080(19) 0.0659(9) Uani 0.75 1 d P D 2
H4B H 1.1438 0.4595 0.0969 0.079 Uiso 0.75 1 calc PR D 2
C5B C 1.0976(3) 0.4735(3) 0.25444(19) 0.0565(8) Uani 1 1 d . . .
H5B H 0.9948 0.4669 0.2692 0.068 Uiso 1 1 calc R D 1
C6B C 1.4324(3) 0.4851(3) 0.0161(2) 0.0599(9) Uani 1 1 d . . .
H6B H 1.3917 0.4631 -0.0353 0.072 Uiso 1 1 calc R . .
C7B C 0.7862(4) 0.3415(3) 0.4295(2) 0.0516(8) Uani 1 1 d . . .
C8B C 0.7439(4) 0.6775(3) 0.4239(2) 0.0586(8) Uani 1 1 d . . .
H8B H 0.7128 0.5985 0.4193 0.070 Uiso 1 1 calc R . .
C9B C 0.7081(7) 0.9052(5) 0.3980(5) 0.219(3) Uani 1 1 d . . .
H9B1 H 0.7134 0.9185 0.4678 0.328 Uiso 1 1 calc R . .
H9B2 H 0.6327 0.9745 0.3821 0.328 Uiso 1 1 calc R . .
H9B3 H 0.8069 0.9060 0.3474 0.328 Uiso 1 1 calc R . .
C10B C 0.5364(4) 0.7814(4) 0.3536(3) 0.0841(11) Uani 1 1 d . . .
H10D H 0.5181 0.6930 0.3554 0.126 Uiso 1 1 calc R . .
H10E H 0.5592 0.8129 0.2821 0.126 Uiso 1 1 calc R . .
H10F H 0.4463 0.8377 0.3972 0.126 Uiso 1 1 calc R . .

loop_
_atom_site_aniso_label
_atom_site_aniso_U_11
_atom_site_aniso_U_22
_atom_site_aniso_U_33
_atom_site_aniso_U_23
_atom_site_aniso_U_13
_atom_site_aniso_U_12
Co1A 0.0349(3) 0.0543(3) 0.0351(3) 0.0046(2) -0.0098(2) -0.0050(3)
S1A 0.0907(8) 0.1026(8) 0.0839(6) 0.0015(5) -0.0482(5) 0.0273(6)
O1A 0.0466(13) 0.0694(14) 0.0590(12) 0.0016(9) -0.0272(10) -0.0122(11)
N1A 0.0358(14) 0.0594(15) 0.0412(12) 0.0091(11) -0.0094(10) -0.0051(12)
N2A 0.0454(16) 0.0536(15) 0.0489(13) 0.0035(11) -0.0146(12) -0.0041(12)
N3A 0.0481(17) 0.082(2) 0.0724(16) 0.0016(14) -0.0314(13) -0.0124(15)
C1A 0.0436(18) 0.067(2) 0.0475(17) 0.0018(14) -0.0088(14) -0.0040(15)
N2AC 0.0483(18) 0.083(2) 0.0417(15) -0.0071(14) -0.0092(13) -0.0009(16)
C2A 0.0483(18) 0.083(2) 0.0417(15) -0.0071(14) -0.0092(13) -0.0009(16)
C3A 0.0379(17) 0.080(2) 0.0467(17) 0.0233(15) -0.0123(14) -0.0142(16)
N4AC 0.0433(17) 0.071(2) 0.0472(16) 0.0120(14) -0.0081(13) -0.0097(14)
C4A 0.0433(17) 0.071(2) 0.0472(16) 0.0120(14) -0.0081(13) -0.0097(14)
C5A 0.0475(19) 0.070(2) 0.0475(17) 0.0070(14) -0.0144(14) -0.0053(16)
C6A 0.048(2) 0.065(2) 0.068(2) 0.0118(13) -0.0247(17) -0.0101(16)
C7A 0.0453(19) 0.063(2) 0.0426(16) -0.0049(14) -0.0085(14) -0.0054(16)
C8A 0.060(2) 0.066(2) 0.0563(18) -0.0004(15) -0.0197(17) -0.0058(19)
C9A 0.141(4) 0.108(3) 0.152(4) 0.049(3) -0.089(3) -0.070(3)
C10A 0.072(3) 0.139(4) 0.128(3) -0.009(3) -0.063(2) -0.003(3)
Co1B 0.0335(3) 0.0523(3) 0.0340(3) 0.0059(2) -0.0081(2) -0.0075(2)
S1B 0.0948(8) 0.1496(10) 0.0998(7) -0.0146(7) -0.0435(6) -0.0517(8)
O1B 0.0477(13) 0.0599(13) 0.0557(11) 0.0073(9) -0.0251(10) -0.0056(10)
N1B 0.0365(15) 0.0638(15) 0.0381(12) 0.0031(10) -0.0071(11) -0.0052(11)
N2B 0.0455(16) 0.0588(16) 0.0484(13) 0.0053(11) -0.0124(12) -0.0138(13)
N3B 0.0526(17) 0.0675(18) 0.0658(15) 0.0129(13) -0.0310(13) -0.0087(14)
C1B 0.045(2) 0.101(3) 0.0481(18) -0.0024(15) -0.0084(15) -0.0238(18)
N2BC 0.0410(17) 0.101(2) 0.0425(16) 0.0020(14) -0.0019(14) -0.0294(16)
C2B 0.0410(17) 0.101(2) 0.0425(16) 0.0020(14) -0.0019(14) -0.0294(16)
C3B 0.054(2) 0.0611(19) 0.0412(16) 0.0091(13) -0.0063(15) -0.0119(15)
N4BC 0.060(2) 0.090(2) 0.0416(16) 0.0073(14) -0.0097(15) -0.0103(17)
C4B 0.060(2) 0.090(2) 0.0416(16) 0.0073(14) -0.0097(15) -0.0103(17)
C5B 0.0422(18) 0.085(2) 0.0397(16) 0.0034(14) -0.0094(14) -0.0106(16)
C6B 0.057(2) 0.073(2) 0.0440(16) 0.0082(14) -0.0063(16) -0.0152(17)
C7B 0.050(2) 0.0584(19) 0.0419(16) 0.0052(13) -0.0082(14) -0.0096(16)
C8B 0.055(2) 0.058(2) 0.0634(19) 0.0072(15) -0.0203(17) -0.0112(17)
C9B 0.249(7) 0.077(4) 0.454(10) 0.075(5) -0.286(7) -0.051(4)
C10B 0.063(2) 0.108(3) 0.088(2) 0.011(2) -0.041(2) -0.005(2)

loop_
_atom_type_symbol
_atom_type_description
_atom_type_scat_dispersion_real
_atom_type_scat_dispersion_imag
_atom_type_scat_source
C C 0.0033 0.0016 'International Tables Vol C Tables 4.2.6.8 and 6.1.1.4'
H H 0.0000 0.0000 'International Tables Vol C Tables 4.2.6.8 and 6.1.1.4'
Co Co 0.3494 0.9721 'International Tables Vol C Tables 4.2.6.8 and 6.1.1.4'
N N 0.0061 0.0033 'International Tables Vol C Tables 4.2.6.8 and 6.1.1.4'
S S 0.1246 0.1234 'International Tables Vol C Tables 4.2.6.8 and 6.1.1.4'
O O 0.0106 0.0060 'International Tables Vol C Tables 4.2.6.8 and 6.1.1.4'

loop_
_geom_angle_atom_site_label_1
_geom_angle_atom_site_label_2
_geom_angle_atom_site_label_3
_geom_angle
_geom_angle_site_symmetry_1
_geom_angle_site_symmetry_3
N2A Co1A N2A 180.0(2) 2_655 .
N2A Co1A O1A 89.18(9) 2_655 .
N2A Co1A O1A 90.82(9) . .
N2A Co1A O1A 90.82(9) 2_655 2_655
N2A Co1A O1A 89.18(9) . 2_655
O1A Co1A O1A 180.00(11) . 2_655
N2A Co1A N1A 90.80(8) 2_655 .
N2A Co1A N1A 89.20(8) . .
O1A Co1A N1A 90.49(8) . .
O1A Co1A N1A 89.51(8) 2_655 .
N2A Co1A N1A 89.20(8) 2_655 2_655
N2A Co1A N1A 90.80(8) . 2_655
O1A Co1A N1A 89.51(8) . 2_655
O1A Co1A N1A 90.49(8) 2_655 2_655
N1A Co1A N1A 180.00(13) . 2_655
C8A O1A Co1A 127.8(2) . .
C5A N1A C1A 115.8(2) . .
C5A N1A Co1A 121.51(17) . .
C1A N1A Co1A 122.63(17) . .
C7A N2A Co1A 160.1(2) . .
C8A N3A C10A 123.1(3) . .
C8A N3A C9A 119.6(3) . .
C10A N3A C9A 117.3(3) . .
N1A C1A N2AC 122.4(3) . .
C3A N2AC C1A 118.4(2) . .
N4AC C3A N2AC 119.4(2) . .
N4AC C3A C6A 117.7(3) . .
N2AC C3A C6A 122.9(3) . .
C3A N4AC C5A 118.4(2) . .
N1A C5A N4AC 125.4(3) . .
C6A C6A C3A 125.0(4) 2_556 .
N2A C7A S1A 178.9(3) . .
O1A C8A N3A 126.3(3) . .
N2B Co1B N2B 180.00(14) . 2_766
N2B Co1B O1B 90.12(9) . .
N2B Co1B O1B 89.88(9) 2_766 .
N2B Co1B O1B 89.88(9) . 2_766
N2B Co1B O1B 90.12(9) 2_766 2_766
O1B Co1B O1B 180.00(9) . 2_766
N2B Co1B N1B 90.13(8) . 2_766
N2B Co1B N1B 89.87(8) 2_766 2_766
O1B Co1B N1B 90.43(7) . 2_766
O1B Co1B N1B 89.57(7) 2_766 2_766
N2B Co1B N1B 89.87(8) . .
N2B Co1B N1B 90.13(8) 2_766 .
O1B Co1B N1B 89.57(7) . .
O1B Co1B N1B 90.43(7) 2_766 .
N1B Co1B N1B 180.000(1) 2_766 .
C8B O1B Co1B 129.9(2) . .
C5B N1B C1B 115.5(2) . .
C5B N1B Co1B 121.82(18) . .
C1B N1B Co1B 122.57(19) . .
C7B N2B Co1B 161.8(2) . .
C8B N3B C9B 118.9(3) . .
C8B N3B C10B 123.8(3) . .
C9B N3B C10B 117.3(3) . .
N1B C1B N2BC 124.4(3) . .
C1B N2BC C3B 119.4(3) . .
N2BC C3B N4BC 118.3(2) . .
N2BC C3B C6B 122.2(3) . .
N4BC C3B C6B 119.5(3) . .
C5B N4BC C3B 118.6(3) . .
N1B C5B N4BC 123.8(3) . .
C6B C6B C3B 125.4(4) 2_865 .
N2B C7B S1B 178.7(3) . .
O1B C8B N3B 127.5(3) . .

loop_
_geom_bond_atom_site_label_1
_geom_bond_atom_site_label_2
_geom_bond_distance
_geom_bond_site_symmetry_2
Co1A N2A 2.077(2) 2_655
Co1A N2A 2.077(2) .
Co1A O1A 2.127(2) .
Co1A O1A 2.127(2) 2_655
Co1A N1A 2.1679(18) .
Co1A N1A 2.1679(18) 2_655
S1A C7A 1.622(3) .
O1A C8A 1.231(4) .
N1A C5A 1.329(3) .
N1A C1A 1.343(3) .
N2A C7A 1.152(3) .
N3A C8A 1.306(4) .
N3A C10A 1.435(4) .
N3A C9A 1.457(4) .
C1A N2AC 1.397(3) .
N2AC C3A 1.377(4) .
C3A N4AC 1.349(4) .
C3A C6A 1.496(4) .
N4AC C5A 1.360(3) .
C6A C6A 1.278(5) 2_556
Co1B N2B 2.068(3) .
Co1B N2B 2.068(3) 2_766
Co1B O1B 2.151(2) .
Co1B O1B 2.151(2) 2_766
Co1B N1B 2.1989(18) 2_766
Co1B N1B 2.1989(18) .
S1B C7B 1.635(4) .
O1B C8B 1.231(3) .
N1B C5B 1.334(3) .
N1B C1B 1.341(3) .
N2B C7B 1.148(4) .
N3B C8B 1.294(4) .
N3B C9B 1.414(5) .
N3B C10B 1.454(4) .
C1B N2BC 1.346(3) .
N2BC C3B 1.359(4) .
C3B N4BC 1.379(4) .
C3B C6B 1.481(3) .
N4BC C5B 1.367(3) .
C6B C6B 1.292(5) 2_865
